data_1520376
loop_
_publ_author_name
'Spencer, John'
'Patel, Hiren'
'Callear, Samantha K.'
'Hursthouse, Michael B.'

_publ_section_title
;
 C10H13N3O
;
_journal_name_full 'Crystal Structure Report Archive'
_journal_page_first 706
_journal_year 2009
_chemical_formula_sum 'C10 H13 N3 O'
_chemical_formula_weight 191.23
_space_group_IT_number 2
_symmetry_cell_setting triclinic
_symmetry_space_group_name_Hall '-P 1'
_symmetry_space_group_name_H-M 'P -1'
_atom_sites_solution_hydrogens geom
_atom_sites_solution_primary direct
_atom_sites_solution_secondary difmap
_cell_angle_alpha 87.696(3)
_cell_angle_beta 84.420(3)
_cell_angle_gamma 70.454(2)
_cell_formula_units_Z 2
_cell_length_a 5.4433(2)
_cell_length_b 6.1440(3)
_cell_length_c 15.5205(7)
_cell_measurement_reflns_used 9562
_cell_measurement_temperature 120(2)
_cell_measurement_theta_max 27.48
_cell_measurement_theta_min 2.91
_cell_volume 486.82(4)
_computing_cell_refinement 'DENZO (Otwinowski & Minor, 1997) & COLLECT (Hooft, R.W.W., 1998)'
_computing_data_collection 'COLLECT (Hooft, R.W.W., 1998)'
_computing_data_reduction 'DENZO (Otwinowski & Minor, 1997) & COLLECT (Hooft, R.W.W., 1998)'
_computing_structure_refinement 'SHELXL-97 (Sheldrick, 2008)'
_diffrn_ambient_temperature 120(2)
_diffrn_measured_fraction_theta_full 0.992
_diffrn_measured_fraction_theta_max 0.992
_diffrn_measurement_device_type 'Bruker-Nonius APEX II CCD camera on \k-goniostat'
_diffrn_measurement_method '\f & \w scans'
_diffrn_radiation_monochromator '10cm confocal mirrors'
_diffrn_radiation_source 'Bruker-Nonius FR591 rotating anode'
_diffrn_radiation_type MoK\a
_diffrn_radiation_wavelength 0.71073
_diffrn_reflns_av_R_equivalents 0.0580
_diffrn_reflns_av_sigmaI/netI 0.0485
_diffrn_reflns_limit_h_max 7
_diffrn_reflns_limit_h_min -7
_diffrn_reflns_limit_k_max 7
_diffrn_reflns_limit_k_min -7
_diffrn_reflns_limit_l_max 20
_diffrn_reflns_limit_l_min -20
_diffrn_reflns_number 8859
_diffrn_reflns_theta_full 27.47
_diffrn_reflns_theta_max 27.47
_diffrn_reflns_theta_min 3.52
_exptl_absorpt_coefficient_mu 0.088
_exptl_absorpt_correction_T_max 0.9965
_exptl_absorpt_correction_T_min 0.9921
_exptl_absorpt_correction_type multi-scan
_exptl_absorpt_process_details 'SADABS 2007/2 (Sheldrick, G.M., 2007)'
_exptl_crystal_colour colourless
_exptl_crystal_density_diffrn 1.305
_exptl_crystal_density_method 'not measured'
_exptl_crystal_description block
_exptl_crystal_F_000 204
_exptl_crystal_size_max 0.09
_exptl_crystal_size_mid 0.06
_exptl_crystal_size_min 0.04
_refine_diff_density_max 0.293
_refine_diff_density_min -0.280
_refine_diff_density_rms 0.055
_refine_ls_extinction_method none
_refine_ls_goodness_of_fit_ref 1.083
_refine_ls_hydrogen_treatment mixed
_refine_ls_matrix_type full
_refine_ls_number_parameters 135
_refine_ls_number_reflns 2205
_refine_ls_number_restraints 2
_refine_ls_restrained_S_all 1.082
_refine_ls_R_factor_all 0.0797
_refine_ls_R_factor_gt 0.0591
_refine_ls_shift/su_max 0.001
_refine_ls_shift/su_mean 0.000
_refine_ls_structure_factor_coef Fsqd
_refine_ls_weighting_details 'calc w=1/[\s^2^(Fo^2^)+(0.0257P)^2^+0.4910P] where P=(Fo^2^+2Fc^2^)/3'
_refine_ls_weighting_scheme calc
_refine_ls_wR_factor_gt 0.1184
_refine_ls_wR_factor_ref 0.1309
_reflns_number_gt 1737
_reflns_number_total 2205
_reflns_threshold_expression >2\s(I)
_cod_data_source_file eCrystal-706.cif
_cod_data_source_block 2009src0459
_cod_depositor_comments
;
Citation :
Spencer, John and Patel, Hiren and Callear, Samantha K. and 
Hursthouse, Michael B. (2009) 
University of Southampton, Crystal Structure Report Archive. 
(doi:10.5258/ecrystals/706)

More at:
http://ecrystals.chem.soton.ac.uk/706/
;
_cod_original_sg_symbol_H-M P-1
_cod_database_code 1520376

loop_
_symmetry_equiv_pos_as_xyz
'x, y, z'
'-x, -y, -z'

loop_
_atom_site_label
_atom_site_type_symbol
_atom_site_fract_x
_atom_site_fract_y
_atom_site_fract_z
_atom_site_U_iso_or_equiv
_atom_site_adp_type
_atom_site_occupancy
_atom_site_symmetry_multiplicity
_atom_site_calc_flag
_atom_site_refinement_flags
_atom_site_disorder_assembly
_atom_site_disorder_group
C1 C 0.4825(4) 0.4899(3) 0.26341(12) 0.0217(4) Uani 1 1 d . . .
H1 H 0.3240 0.4798 0.2385 0.026 Uiso 1 1 calc R . .
C2 C 0.4966(4) 0.3718(4) 0.35281(13) 0.0275(5) Uani 1 1 d . . .
H2A H 0.5147 0.2073 0.3463 0.033 Uiso 1 1 calc R . .
H2B H 0.6522 0.3783 0.3793 0.033 Uiso 1 1 calc R . .
C3 C 0.2492(4) 0.4918(4) 0.41174(15) 0.0335(5) Uani 1 1 d . . .
H3A H 0.0966 0.4691 0.3884 0.040 Uiso 1 1 calc R . .
H3B H 0.2664 0.4203 0.4701 0.040 Uiso 1 1 calc R . .
C4 C 0.2018(5) 0.7495(4) 0.41884(15) 0.0366(6) Uani 1 1 d . . .
H4A H 0.0324 0.8234 0.4529 0.044 Uiso 1 1 calc R . .
H4B H 0.3416 0.7726 0.4499 0.044 Uiso 1 1 calc R . .
C5 C 0.1979(4) 0.8641(4) 0.32996(15) 0.0329(5) Uani 1 1 d . . .
H5A H 0.1800 1.0284 0.3367 0.040 Uiso 1 1 calc R . .
H5B H 0.0442 0.8586 0.3020 0.040 Uiso 1 1 calc R . .
C6 C 0.4471(4) 0.7451(3) 0.27194(14) 0.0267(5) Uani 1 1 d . . .
H6A H 0.4354 0.8194 0.2140 0.032 Uiso 1 1 calc R . .
H6B H 0.6001 0.7614 0.2972 0.032 Uiso 1 1 calc R . .
C7 C 0.7139(4) 0.3701(3) 0.20305(12) 0.0212(4) Uani 1 1 d . . .
C9 C 0.9669(4) 0.0704(3) 0.12838(12) 0.0206(4) Uani 1 1 d . . .
C10 C 1.0552(4) 0.2546(3) 0.11390(12) 0.0211(4) Uani 1 1 d . . .
C13 C 1.2735(4) 0.2652(3) 0.05867(13) 0.0227(4) Uani 1 1 d . . .
N11 N 0.8879(3) 0.4445(3) 0.16281(11) 0.0222(4) Uani 1 1 d . . .
N12 N 1.0452(3) -0.1455(3) 0.10050(12) 0.0264(4) Uani 1 1 d D . .
N14 N 1.4526(3) 0.2695(3) 0.01375(12) 0.0303(4) Uani 1 1 d . . .
O8 O 0.7498(3) 0.1410(2) 0.18575(9) 0.0224(3) Uani 1 1 d . . .
H12B H 0.968(4) -0.242(3) 0.1216(14) 0.025(6) Uiso 1 1 d D . .
H12A H 1.188(4) -0.196(4) 0.0643(14) 0.037(7) Uiso 1 1 d D . .

loop_
_atom_site_aniso_label
_atom_site_aniso_U_11
_atom_site_aniso_U_22
_atom_site_aniso_U_33
_atom_site_aniso_U_23
_atom_site_aniso_U_13
_atom_site_aniso_U_12
C1 0.0177(9) 0.0235(10) 0.0237(10) -0.0032(8) 0.0017(7) -0.0074(8)
C2 0.0239(10) 0.0285(11) 0.0275(11) -0.0016(9) 0.0038(8) -0.0069(9)
C3 0.0280(11) 0.0389(13) 0.0286(12) -0.0028(9) 0.0089(9) -0.0073(10)
C4 0.0303(12) 0.0381(13) 0.0357(13) -0.0139(10) 0.0061(10) -0.0047(10)
C5 0.0250(11) 0.0258(11) 0.0446(13) -0.0079(10) 0.0028(9) -0.0048(9)
C6 0.0228(10) 0.0216(10) 0.0347(12) -0.0016(8) 0.0008(9) -0.0069(8)
C7 0.0210(9) 0.0198(9) 0.0230(10) -0.0021(8) -0.0010(8) -0.0071(8)
C9 0.0199(9) 0.0222(9) 0.0196(9) -0.0004(7) 0.0019(7) -0.0076(8)
C10 0.0218(9) 0.0211(10) 0.0205(10) -0.0007(7) 0.0021(7) -0.0082(8)
C13 0.0238(10) 0.0194(10) 0.0255(10) -0.0008(8) 0.0006(8) -0.0089(8)
N11 0.0200(8) 0.0224(9) 0.0239(9) -0.0026(7) 0.0027(6) -0.0075(7)
N12 0.0277(9) 0.0203(9) 0.0319(10) -0.0053(7) 0.0101(8) -0.0120(7)
N14 0.0288(9) 0.0247(9) 0.0380(11) -0.0033(8) 0.0085(8) -0.0125(8)
O8 0.0217(7) 0.0207(7) 0.0255(7) -0.0033(5) 0.0056(6) -0.0098(5)

loop_
_atom_type_symbol
_atom_type_description
_atom_type_scat_dispersion_real
_atom_type_scat_dispersion_imag
_atom_type_scat_source
C C 0.0033 0.0016 'International Tables Vol C Tables 4.2.6.8 and 6.1.1.4'
H H 0.0000 0.0000 'International Tables Vol C Tables 4.2.6.8 and 6.1.1.4'
N N 0.0061 0.0033 'International Tables Vol C Tables 4.2.6.8 and 6.1.1.4'
O O 0.0106 0.0060 'International Tables Vol C Tables 4.2.6.8 and 6.1.1.4'

loop_
_geom_angle_atom_site_label_1
_geom_angle_atom_site_label_2
_geom_angle_atom_site_label_3
_geom_angle
_geom_angle_site_symmetry_1
_geom_angle_site_symmetry_3
C7 C1 C6 111.78(16) . .
C7 C1 C2 111.70(16) . .
C6 C1 C2 110.58(16) . .
C7 C1 H1 107.5 . .
C6 C1 H1 107.5 . .
C2 C1 H1 107.5 . .
C3 C2 C1 110.29(17) . .
C3 C2 H2A 109.6 . .
C1 C2 H2A 109.6 . .
C3 C2 H2B 109.6 . .
C1 C2 H2B 109.6 . .
H2A C2 H2B 108.1 . .
C4 C3 C2 111.71(18) . .
C4 C3 H3A 109.3 . .
C2 C3 H3A 109.3 . .
C4 C3 H3B 109.3 . .
C2 C3 H3B 109.3 . .
H3A C3 H3B 107.9 . .
C5 C4 C3 111.40(18) . .
C5 C4 H4A 109.3 . .
C3 C4 H4A 109.3 . .
C5 C4 H4B 109.3 . .
C3 C4 H4B 109.3 . .
H4A C4 H4B 108.0 . .
C4 C5 C6 111.65(18) . .
C4 C5 H5A 109.3 . .
C6 C5 H5A 109.3 . .
C4 C5 H5B 109.3 . .
C6 C5 H5B 109.3 . .
H5A C5 H5B 108.0 . .
C1 C6 C5 109.95(16) . .
C1 C6 H6A 109.7 . .
C5 C6 H6A 109.7 . .
C1 C6 H6B 109.7 . .
C5 C6 H6B 109.7 . .
H6A C6 H6B 108.2 . .
N11 C7 O8 113.56(16) . .
N11 C7 C1 130.52(18) . .
O8 C7 C1 115.92(15) . .
N12 C9 O8 117.89(16) . .
N12 C9 C10 135.01(18) . .
O8 C9 C10 107.10(16) . .
C9 C10 N11 109.11(16) . .
C9 C10 C13 127.88(18) . .
N11 C10 C13 123.00(17) . .
N14 C13 C10 178.7(2) . .
C7 N11 C10 104.81(16) . .
C9 N12 H12B 120.7(15) . .
C9 N12 H12A 119.5(16) . .
H12B N12 H12A 119(2) . .
C9 O8 C7 105.42(14) . .

loop_
_geom_bond_atom_site_label_1
_geom_bond_atom_site_label_2
_geom_bond_distance
_geom_bond_site_symmetry_2
C1 C7 1.487(3) .
C1 C6 1.524(3) .
C1 C2 1.536(3) .
C1 H1 1.0000 .
C2 C3 1.531(3) .
C2 H2A 0.9900 .
C2 H2B 0.9900 .
C3 C4 1.524(3) .
C3 H3A 0.9900 .
C3 H3B 0.9900 .
C4 C5 1.522(3) .
C4 H4A 0.9900 .
C4 H4B 0.9900 .
C5 C6 1.529(3) .
C5 H5A 0.9900 .
C5 H5B 0.9900 .
C6 H6A 0.9900 .
C6 H6B 0.9900 .
C7 N11 1.284(2) .
C7 O8 1.388(2) .
C9 N12 1.327(3) .
C9 O8 1.364(2) .
C9 C10 1.373(3) .
C10 N11 1.411(2) .
C10 C13 1.414(3) .
C13 N14 1.149(2) .
N12 H12B 0.872(16) .
N12 H12A 0.887(16) .

loop_
_geom_hbond_atom_site_label_D
_geom_hbond_atom_site_label_H
_geom_hbond_atom_site_label_A
_geom_hbond_distance_DH
_geom_hbond_distance_HA
_geom_hbond_distance_DA
_geom_hbond_angle_DHA
_geom_hbond_site_symmetry_A
N12 H12B N11 0.872(16) 2.172(17) 3.017(2) 163(2) 1_545
N12 H12A N14 0.887(16) 2.118(17) 2.995(2) 170(2) 2_855
